data_4508884
loop_
_publ_author_name
'Liu, Jing-Xin'
'Long, La-Sheng'
'Huang, Rong-Bin'
'Zheng, Lan-Sun'

_publ_section_title
;
 Molecular Capsules Based on Cucurbit[5]uril Encapsulating
 &#x201C;Naked&#x201D; Anion Chlorine
;
_journal_issue 11
_journal_name_full 'Crystal Growth &amp; Design'
_journal_page_first 2611
_journal_paper_doi 10.1021/cg060424q
_journal_volume 6
_journal_year 2006
_chemical_formula_sum 'C30 H50 Cd2 Cl6 N20 O18'
_chemical_formula_weight 1416.37
_chemical_name_systematic
; 
 ? 
;
_space_group_IT_number 19
_symmetry_space_group_name_Hall 'P 2ac 2ab'
_symmetry_space_group_name_H-M 'P 21 21 21'
_atom_sites_solution_hydrogens geom
_atom_sites_solution_primary direct
_atom_sites_solution_secondary difmap
_audit_creation_method SHELXL-97
_cell_angle_alpha 90.00
_cell_angle_beta 90.00
_cell_angle_gamma 90.00
_cell_formula_units_Z 4
_cell_length_a 13.346(3)
_cell_length_b 14.749(3)
_cell_length_c 23.876(5)
_cell_measurement_temperature 273(2)
_cell_volume 4699.8(17)
_computing_structure_refinement 'SHELXL-97 (Sheldrick, 1997)'
_computing_structure_solution 'SHELXS-97 (Sheldrick, 1990)'
_diffrn_ambient_temperature 273(2)
_diffrn_measured_fraction_theta_full 0.989
_diffrn_measured_fraction_theta_max 0.989
_diffrn_radiation_monochromator graphite
_diffrn_radiation_source 'fine-focus sealed tube'
_diffrn_radiation_type MoK\a
_diffrn_radiation_wavelength 0.71073
_diffrn_reflns_av_R_equivalents 0.0332
_diffrn_reflns_av_sigmaI/netI 0.0577
_diffrn_reflns_limit_h_max 10
_diffrn_reflns_limit_h_min -16
_diffrn_reflns_limit_k_max 18
_diffrn_reflns_limit_k_min -13
_diffrn_reflns_limit_l_max 25
_diffrn_reflns_limit_l_min -29
_diffrn_reflns_number 15616
_diffrn_reflns_theta_full 26.00
_diffrn_reflns_theta_max 26.00
_diffrn_reflns_theta_min 1.62
_exptl_absorpt_coefficient_mu 1.344
_exptl_crystal_density_diffrn 2.007
_exptl_crystal_density_method 'not measured'
_exptl_crystal_F_000 2816
_refine_diff_density_max 2.407
_refine_diff_density_min -3.139
_refine_diff_density_rms 0.178
_refine_ls_abs_structure_details 'Flack H D (1983), Acta Cryst. A39, 876-881'
_refine_ls_abs_structure_Flack 0.07(2)
_refine_ls_extinction_method none
_refine_ls_goodness_of_fit_ref 1.233
_refine_ls_hydrogen_treatment mixed
_refine_ls_matrix_type full
_refine_ls_number_parameters 703
_refine_ls_number_reflns 8988
_refine_ls_number_restraints 0
_refine_ls_restrained_S_all 1.233
_refine_ls_R_factor_all 0.0592
_refine_ls_R_factor_gt 0.0582
_refine_ls_shift/su_max 0.001
_refine_ls_shift/su_mean 0.000
_refine_ls_structure_factor_coef Fsqd
_refine_ls_weighting_details 'calc w=1/[\s^2^(Fo^2^)+(0.1000P)^2^+0.0000P] where P=(Fo^2^+2Fc^2^)/3'
_refine_ls_weighting_scheme calc
_refine_ls_wR_factor_gt 0.1557
_refine_ls_wR_factor_ref 0.1565
_reflns_number_gt 8718
_reflns_number_total 8988
_reflns_threshold_expression >2sigma(I)
_cod_data_source_file cg060424qsup3.cif
_cod_data_source_block p
_cod_original_cell_volume 4699.8(16)
_cod_original_formula_sum 'C3.05 H2.86 Cd0.19 Cl0.57 K0 N1.90 O1.71'
_cod_database_code 4508884

loop_
_symmetry_equiv_pos_as_xyz
'x, y, z'
'-x+1/2, -y, z+1/2'
'-x, y+1/2, -z+1/2'
'x+1/2, -y+1/2, -z'

loop_
_atom_site_label
_atom_site_type_symbol
_atom_site_fract_x
_atom_site_fract_y
_atom_site_fract_z
_atom_site_U_iso_or_equiv
_atom_site_adp_type
_atom_site_occupancy
_atom_site_symmetry_multiplicity
_atom_site_calc_flag
_atom_site_refinement_flags
Cd1 Cd 0.57506(3) 0.77698(3) 0.141388(16) 0.01677(13) Uani 1 1 d .
Cd2 Cd 0.64125(5) 0.25162(3) 0.006101(19) 0.03095(16) Uani 1 1 d .
O1 O 0.5182(3) 0.8016(3) 0.24295(17) 0.0217(10) Uani 1 1 d .
O2 O 0.6132(3) 0.9448(3) 0.16792(17) 0.0188(9) Uani 1 1 d .
O3 O 0.5727(3) 0.6588(3) 0.06216(15) 0.0167(8) Uani 1 1 d .
O4 O 0.4949(3) 0.6293(3) 0.17707(17) 0.0164(8) Uani 1 1 d .
O5 O 0.6496(3) 0.8497(3) 0.05956(16) 0.0181(9) Uani 1 1 d .
O6 O 0.8891(3) 0.5043(3) 0.25823(18) 0.0204(9) Uani 1 1 d .
O7 O 0.9775(3) 0.5422(3) 0.13552(18) 0.0207(9) Uani 1 1 d .
O8 O 1.0631(3) 0.7334(3) 0.12286(16) 0.0191(9) Uani 1 1 d .
O9 O 1.0103(3) 0.8064(3) 0.23701(17) 0.0204(9) Uani 1 1 d .
O10 O 0.9165(3) 0.6676(3) 0.32466(17) 0.0215(9) Uani 1 1 d .
N1 N 0.8239(4) 0.4799(4) 0.1115(2) 0.0185(11) Uani 1 1 d .
N2 N 0.8093(4) 0.9062(4) 0.0682(2) 0.0197(11) Uani 1 1 d .
N3 N 0.8839(5) 0.8965(4) 0.2701(2) 0.0218(11) Uani 1 1 d .
N4 N 0.7255(4) 0.6257(4) 0.0227(2) 0.0186(11) Uani 1 1 d .
N5 N 0.7219(4) 0.9549(4) 0.2426(2) 0.0209(11) Uani 1 1 d .
N6 N 0.7879(4) 0.7803(4) 0.0217(2) 0.0206(11) Uani 1 1 d .
N7 N 0.5893(4) 0.4990(4) 0.1735(2) 0.0175(10) Uani 1 1 d .
N8 N 0.7786(4) 0.9817(4) 0.1576(2) 0.0195(11) Uani 1 1 d .
N9 N 0.9578(4) 0.7334(4) 0.0460(2) 0.0214(11) Uani 1 1 d .
N10 N 0.7563(4) 0.4558(4) 0.2052(2) 0.0190(11) Uani 1 1 d .
N11 N 0.5653(4) 0.5653(3) 0.25563(18) 0.0151(10) Uani 1 1 d .
N12 N 0.5881(4) 0.7029(4) 0.30675(19) 0.0172(10) Uani 1 1 d .
N13 N 0.7483(4) 0.6501(4) 0.3428(2) 0.0198(11) Uani 1 1 d .
N14 N 0.7266(4) 0.5110(4) 0.2892(2) 0.0198(11) Uani 1 1 d .
N15 N 0.9405(4) 0.9194(3) 0.1845(2) 0.0207(11) Uani 1 1 d .
N16 N 0.6435(4) 0.8432(4) 0.3030(2) 0.0200(11) Uani 1 1 d .
N17 N 0.9801(4) 0.8616(4) 0.0923(2) 0.0187(11) Uani 1 1 d .
N18 N 0.6590(4) 0.5282(4) 0.0820(2) 0.0188(11) Uani 1 1 d .
N19 N 0.8920(4) 0.5815(4) 0.0552(2) 0.0222(12) Uani 1 1 d .
N20 N 0.8084(4) 0.7888(4) 0.3347(2) 0.0200(11) Uani 1 1 d .
C1 C 0.8010(4) 0.5559(4) 0.0258(2) 0.0178(12) Uani 1 1 d .
H1A H 0.8153 0.5295 -0.0110 0.021 Uiso 1 1 calc R
C2 C 0.7469(5) 0.5520(4) 0.3430(2) 0.0202(13) Uani 1 1 d .
H2A H 0.8112 0.5303 0.3563 0.024 Uiso 1 1 calc R
H2B H 0.6963 0.5318 0.3694 0.024 Uiso 1 1 calc R
C3 C 0.6615(4) 0.7059(4) 0.3520(2) 0.0181(12) Uani 1 1 d .
H3A H 0.6307 0.6943 0.3886 0.022 Uiso 1 1 calc R
C4 C 0.8668(5) 0.9908(4) 0.1918(3) 0.0225(13) Uani 1 1 d .
H4A H 0.8969 1.0511 0.1883 0.027 Uiso 1 1 calc R
C5 C 0.8263(5) 0.9735(4) 0.2518(3) 0.0209(13) Uani 1 1 d .
H5A H 0.8362 1.0261 0.2762 0.025 Uiso 1 1 calc R
C6 C 0.5230(5) 0.6274(4) 0.2953(3) 0.0193(12) Uani 1 1 d .
H6A H 0.5095 0.5954 0.3300 0.023 Uiso 1 1 calc R
H6B H 0.4598 0.6499 0.2809 0.023 Uiso 1 1 calc R
C7 C 0.9684(5) 0.6378(5) 0.0321(3) 0.0206(13) Uani 1 1 d .
H7A H 0.9678 0.6313 -0.0083 0.025 Uiso 1 1 calc R
H7B H 1.0330 0.6167 0.0455 0.025 Uiso 1 1 calc R
C8 C 0.6965(5) 0.9583(4) 0.1864(3) 0.0200(13) Uani 1 1 d .
C9 C 0.8319(5) 0.6987(4) 0.3325(2) 0.0178(13) Uani 1 1 d .
C10 C 0.5457(4) 0.5717(4) 0.1992(2) 0.0159(12) Uani 1 1 d .
C11 C 0.7417(5) 0.8446(4) 0.0512(2) 0.0179(12) Uani 1 1 d .
C12 C 0.9497(5) 0.8677(4) 0.2313(2) 0.0160(12) Uani 1 1 d .
C13 C 0.7995(5) 0.4930(4) 0.2508(3) 0.0184(12) Uani 1 1 d .
C14 C 0.5822(5) 0.4856(4) 0.1135(2) 0.0213(13) Uani 1 1 d .
H14A H 0.5837 0.4211 0.1059 0.026 Uiso 1 1 calc R
H14B H 0.5179 0.5086 0.1009 0.026 Uiso 1 1 calc R
C15 C 0.8152(5) 0.4194(4) 0.1596(3) 0.0229(13) Uani 1 1 d .
H15A H 0.7852 0.3629 0.1474 0.027 Uiso 1 1 calc R
H15B H 0.8819 0.4058 0.1734 0.027 Uiso 1 1 calc R
C16 C 0.5784(5) 0.7842(4) 0.2803(2) 0.0168(12) Uani 1 1 d .
C17 C 0.7535(5) 0.4855(4) 0.0662(3) 0.0213(13) Uani 1 1 d .
H17A H 0.7431 0.4266 0.0481 0.026 Uiso 1 1 calc R
C18 C 0.8950(5) 0.7965(4) 0.0165(2) 0.0204(13) Uani 1 1 d .
H18A H 0.9154 0.8029 -0.0228 0.024 Uiso 1 1 calc R
C19 C 1.0106(4) 0.9176(4) 0.1387(3) 0.0181(12) Uani 1 1 d .
H19A H 1.0204 0.9790 0.1253 0.022 Uiso 1 1 calc R
H19B H 1.0746 0.8958 0.1525 0.022 Uiso 1 1 calc R
C20 C 0.6463(5) 0.6101(4) 0.0571(2) 0.0175(12) Uani 1 1 d .
C21 C 0.6498(5) 0.9362(4) 0.2852(2) 0.0197(12) Uani 1 1 d .
H21A H 0.5844 0.9547 0.2717 0.024 Uiso 1 1 calc R
H21B H 0.6654 0.9732 0.3176 0.024 Uiso 1 1 calc R
C22 C 0.9091(4) 0.8860(4) 0.0495(2) 0.0161(12) Uani 1 1 d .
H22A H 0.9354 0.9343 0.0254 0.019 Uiso 1 1 calc R
C23 C 1.0044(4) 0.7708(5) 0.0905(2) 0.0185(12) Uani 1 1 d .
C24 C 0.7351(5) 0.7094(4) -0.0081(2) 0.0191(12) Uani 1 1 d .
H24A H 0.6686 0.7312 -0.0176 0.023 Uiso 1 1 calc R
H24B H 0.7700 0.6972 -0.0429 0.023 Uiso 1 1 calc R
C25 C 0.7029(5) 0.8036(4) 0.3477(2) 0.0180(12) Uani 1 1 d .
H25A H 0.6946 0.8369 0.3829 0.022 Uiso 1 1 calc R
C26 C 0.8806(5) 0.8586(5) 0.3270(2) 0.0225(14) Uani 1 1 d .
H26A H 0.9463 0.8346 0.3361 0.027 Uiso 1 1 calc R
H26B H 0.8664 0.9073 0.3531 0.027 Uiso 1 1 calc R
C27 C 0.9052(5) 0.5346(4) 0.1040(2) 0.0166(12) Uani 1 1 d .
C28 C 0.7799(5) 0.9891(4) 0.0964(2) 0.0197(13) Uani 1 1 d .
H28A H 0.7135 1.0064 0.0836 0.024 Uiso 1 1 calc R
H28B H 0.8258 1.0371 0.0858 0.024 Uiso 1 1 calc R
C29 C 0.6496(5) 0.4445(4) 0.2107(2) 0.0194(12) Uani 1 1 d .
H29A H 0.6302 0.3805 0.2094 0.023 Uiso 1 1 calc R
C30 C 0.6279(5) 0.4874(5) 0.2695(2) 0.0191(12) Uani 1 1 d .
H30A H 0.5939 0.4449 0.2947 0.023 Uiso 1 1 calc R
C31 C 0.2985(8) 0.7519(9) 0.2253(5) 0.062(3) Uani 1 1 d .
C32 C 0.7456(9) 0.0419(9) 0.4368(4) 0.063(3) Uani 1 1 d .
Cl1 Cl 0.73692(11) 0.72495(10) 0.17393(6) 0.0197(3) Uani 1 1 d .
Cl2 Cl 0.40881(10) 0.82707(10) 0.11757(5) 0.0172(3) Uani 1 1 d .
Cl3 Cl 0.5933(2) 0.24717(14) 0.10527(8) 0.0614(8) Uani 1 1 d .
Cl4 Cl 0.5991(2) 0.10344(14) -0.03209(8) 0.0507(6) Uani 1 1 d .
Cl5 Cl 0.82464(15) 0.27232(12) 0.00197(7) 0.0344(4) Uani 1 1 d .
Cl6 Cl 0.5790(2) 0.39449(13) -0.03369(8) 0.0442(5) Uani 1 1 d .
O1W O 0.0018(3) 0.6357(3) 0.22273(17) 0.0207(9) Uani 1 1 d .
O2W O 0.0941(4) 0.7082(5) 0.3766(2) 0.0455(15) Uani 1 1 d .
O3W O 0.4589(4) 0.0320(3) 0.0734(2) 0.0311(11) Uani 1 1 d .
O4W O 0.7493(17) 0.1431(6) 0.3422(3) 0.193(10) Uani 1 1 d .
O5W O 0.8766(8) 0.0732(5) -0.0344(3) 0.076(3) Uani 1 1 d .
O6W O 0.2443(10) 0.6921(6) 0.3083(4) 0.125(5) Uani 1 1 d .
O7W O 0.2096(8) 0.7609(9) 0.1969(7) 0.123(4) Uani 1 1 d .
O8W O 0.6540(11) 0.0986(9) 0.4098(5) 0.119(4) Uani 1 1 d .

loop_
_atom_site_aniso_label
_atom_site_aniso_U_11
_atom_site_aniso_U_22
_atom_site_aniso_U_33
_atom_site_aniso_U_23
_atom_site_aniso_U_13
_atom_site_aniso_U_12
Cd1 0.0172(2) 0.0210(2) 0.01212(19) 0.00215(15) -0.00093(16) 0.00151(17)
Cd2 0.0527(3) 0.0218(3) 0.0183(2) -0.00362(17) 0.0050(2) -0.0038(2)
O1 0.029(2) 0.027(2) 0.0094(18) -0.0018(17) 0.0002(18) 0.006(2)
O2 0.023(2) 0.015(2) 0.0184(19) -0.0018(16) -0.0002(18) 0.0034(18)
O3 0.0147(19) 0.026(2) 0.0100(16) 0.0019(16) 0.0029(17) 0.0043(19)
O4 0.0169(19) 0.022(2) 0.0109(18) 0.0013(16) -0.0014(16) -0.0006(19)
O5 0.017(2) 0.028(2) 0.0093(17) -0.0002(16) -0.0005(17) 0.0009(19)
O6 0.018(2) 0.023(2) 0.020(2) 0.0051(17) 0.0011(18) 0.0025(19)
O7 0.025(2) 0.023(2) 0.0145(19) -0.0008(17) -0.0003(19) 0.0006(19)
O8 0.0163(18) 0.026(2) 0.0146(17) -0.0021(17) -0.0028(16) 0.0047(19)
O9 0.024(2) 0.024(2) 0.0127(19) 0.0007(17) -0.0031(17) 0.003(2)
O10 0.020(2) 0.028(2) 0.0168(19) 0.0009(17) -0.0052(18) -0.001(2)
N1 0.023(3) 0.015(2) 0.017(2) -0.001(2) 0.002(2) 0.002(2)
N2 0.021(3) 0.024(3) 0.014(2) 0.002(2) -0.002(2) 0.002(2)
N3 0.033(3) 0.023(3) 0.009(2) 0.003(2) -0.004(2) -0.001(2)
N4 0.019(2) 0.022(3) 0.015(2) -0.004(2) -0.003(2) 0.005(2)
N5 0.030(3) 0.019(3) 0.014(2) -0.0032(19) -0.005(2) 0.001(2)
N6 0.025(3) 0.025(3) 0.012(2) 0.002(2) -0.002(2) -0.003(2)
N7 0.017(2) 0.022(2) 0.014(2) -0.0052(19) 0.001(2) 0.000(2)
N8 0.028(3) 0.019(3) 0.011(2) 0.0032(19) -0.005(2) 0.003(2)
N9 0.024(3) 0.027(3) 0.014(2) -0.003(2) 0.001(2) 0.001(2)
N10 0.024(3) 0.015(2) 0.018(2) 0.004(2) 0.002(2) -0.001(2)
N11 0.020(2) 0.020(2) 0.0058(19) 0.0032(18) 0.0025(19) 0.000(2)
N12 0.018(2) 0.022(3) 0.011(2) 0.0071(19) 0.002(2) 0.003(2)
N13 0.025(3) 0.024(3) 0.010(2) 0.004(2) -0.001(2) 0.000(2)
N14 0.021(3) 0.019(3) 0.020(2) 0.005(2) -0.003(2) -0.001(2)
N15 0.030(3) 0.017(2) 0.015(2) 0.0002(19) -0.006(2) -0.010(2)
N16 0.028(3) 0.020(3) 0.012(2) 0.0006(19) -0.005(2) 0.006(2)
N17 0.024(3) 0.024(3) 0.009(2) 0.002(2) 0.000(2) -0.006(2)
N18 0.020(3) 0.020(3) 0.016(2) -0.005(2) 0.002(2) 0.000(2)
N19 0.021(3) 0.032(3) 0.014(2) -0.001(2) -0.001(2) 0.000(2)
N20 0.023(2) 0.024(3) 0.013(2) 0.000(2) 0.001(2) 0.003(2)
C1 0.016(3) 0.025(3) 0.012(2) -0.006(2) 0.002(2) 0.000(3)
C2 0.026(3) 0.023(3) 0.012(2) 0.012(2) -0.005(2) 0.006(3)
C3 0.017(3) 0.024(3) 0.013(2) 0.000(2) 0.002(2) 0.003(3)
C4 0.030(3) 0.015(3) 0.023(3) 0.000(2) -0.004(3) -0.011(3)
C5 0.031(4) 0.014(3) 0.018(3) -0.006(2) -0.009(3) -0.001(3)
C6 0.018(3) 0.023(3) 0.017(3) 0.001(2) 0.002(2) -0.005(3)
C7 0.018(3) 0.029(3) 0.015(3) -0.005(3) 0.007(2) 0.000(3)
C8 0.035(4) 0.007(3) 0.017(3) -0.002(2) -0.009(3) 0.000(3)
C9 0.024(3) 0.026(3) 0.004(2) -0.001(2) -0.006(2) 0.001(3)
C10 0.012(2) 0.022(3) 0.014(2) 0.006(2) -0.001(2) -0.009(2)
C11 0.023(3) 0.022(3) 0.008(2) 0.002(2) -0.008(2) 0.002(3)
C12 0.020(3) 0.015(3) 0.013(2) -0.001(2) -0.009(2) -0.008(2)
C13 0.019(3) 0.014(3) 0.023(3) 0.012(2) 0.000(3) 0.000(2)
C14 0.022(3) 0.023(3) 0.018(3) -0.004(2) 0.000(3) -0.003(3)
C15 0.023(3) 0.015(3) 0.031(3) 0.005(3) -0.002(3) -0.002(3)
C16 0.023(3) 0.023(3) 0.004(2) -0.001(2) 0.005(2) 0.008(3)
C17 0.024(3) 0.020(3) 0.021(3) -0.008(2) 0.002(3) 0.004(3)
C18 0.022(3) 0.030(3) 0.009(2) 0.001(2) 0.005(2) -0.007(3)
C19 0.018(3) 0.023(3) 0.013(2) -0.001(2) -0.004(2) -0.006(2)
C20 0.025(3) 0.021(3) 0.006(2) -0.006(2) 0.000(2) -0.004(3)
C21 0.027(3) 0.018(3) 0.015(3) -0.005(2) -0.001(3) 0.008(3)
C22 0.014(3) 0.026(3) 0.009(2) 0.003(2) 0.000(2) -0.006(2)
C23 0.015(3) 0.029(3) 0.012(2) -0.002(2) 0.005(2) -0.007(3)
C24 0.022(3) 0.029(3) 0.007(2) 0.001(2) -0.002(2) 0.000(3)
C25 0.025(3) 0.025(3) 0.004(2) -0.002(2) 0.000(2) 0.003(3)
C26 0.030(3) 0.033(3) 0.004(2) -0.002(2) -0.005(2) -0.006(3)
C27 0.024(3) 0.019(3) 0.006(2) -0.003(2) 0.002(2) 0.005(3)
C28 0.028(3) 0.014(3) 0.016(3) 0.004(2) -0.007(3) -0.001(3)
C29 0.026(3) 0.013(3) 0.019(3) 0.002(2) 0.002(3) -0.003(3)
C30 0.016(3) 0.028(3) 0.014(3) 0.006(2) 0.002(2) -0.001(3)
C31 0.060(6) 0.067(7) 0.059(6) -0.006(5) 0.013(5) -0.004(6)
C32 0.066(7) 0.078(8) 0.044(5) 0.007(5) 0.005(5) 0.014(6)
Cl1 0.0199(6) 0.0236(7) 0.0156(6) 0.0001(5) -0.0020(5) 0.0013(6)
Cl2 0.0192(7) 0.0217(7) 0.0105(5) -0.0024(5) -0.0034(5) 0.0036(6)
Cl3 0.117(2) 0.0332(10) 0.0346(9) -0.0139(8) 0.0474(12) -0.0316(13)
Cl4 0.0963(19) 0.0337(10) 0.0221(7) -0.0103(7) 0.0142(10) -0.0239(11)
Cl5 0.0491(10) 0.0285(9) 0.0254(7) -0.0012(7) 0.0087(7) 0.0021(8)
Cl6 0.0681(13) 0.0342(9) 0.0302(8) -0.0015(7) -0.0172(10) 0.0035(11)
O1W 0.024(2) 0.024(2) 0.0149(19) 0.0014(17) 0.0040(18) 0.003(2)
O2W 0.028(3) 0.072(4) 0.036(3) 0.002(3) -0.007(2) -0.017(3)
O3W 0.044(3) 0.021(2) 0.027(2) 0.000(2) 0.003(2) -0.002(2)
O4W 0.50(3) 0.051(5) 0.029(4) -0.012(3) -0.007(8) 0.092(11)
O5W 0.128(7) 0.060(4) 0.040(3) 0.005(3) 0.008(4) 0.058(5)
O6W 0.193(11) 0.057(5) 0.125(8) -0.055(5) 0.129(8) -0.066(6)
O7W 0.083(7) 0.108(9) 0.177(12) 0.022(9) -0.022(7) 0.009(7)
O8W 0.149(11) 0.126(10) 0.083(7) 0.003(7) 0.040(8) -0.020(9)

loop_
_atom_type_symbol
_atom_type_description
_atom_type_scat_dispersion_real
_atom_type_scat_dispersion_imag
_atom_type_scat_source
C C 0.0033 0.0016 'International Tables Vol C Tables 4.2.6.8 and 6.1.1.4'
H H 0.0000 0.0000 'International Tables Vol C Tables 4.2.6.8 and 6.1.1.4'
N N 0.0061 0.0033 'International Tables Vol C Tables 4.2.6.8 and 6.1.1.4'
O O 0.0106 0.0060 'International Tables Vol C Tables 4.2.6.8 and 6.1.1.4'
Cl Cl 0.1484 0.1585 'International Tables Vol C Tables 4.2.6.8 and 6.1.1.4'
Cd Cd -0.8075 1.2024 'International Tables Vol C Tables 4.2.6.8 and 6.1.1.4'
K K 0.2009 0.2494 'International Tables Vol C Tables 4.2.6.8 and 6.1.1.4'

loop_
_geom_angle_atom_site_label_1
_geom_angle_atom_site_label_2
_geom_angle_atom_site_label_3
_geom_angle
Cl2 Cd1 Cl1 174.83(5)
Cl2 Cd1 O5 92.96(11)
Cl1 Cd1 O5 91.86(11)
Cl2 Cd1 O1 84.69(11)
Cl1 Cd1 O1 90.30(11)
O5 Cd1 O1 144.55(15)
Cl2 Cd1 O4 87.41(10)
Cl1 Cd1 O4 89.79(10)
O5 Cd1 O4 143.81(14)
O1 Cd1 O4 71.56(14)
Cl2 Cd1 O3 91.31(10)
Cl1 Cd1 O3 91.84(10)
O5 Cd1 O3 73.41(14)
O1 Cd1 O3 141.89(14)
O4 Cd1 O3 70.40(13)
Cl2 Cd1 O2 86.89(10)
Cl1 Cd1 O2 92.80(11)
O5 Cd1 O2 72.39(14)
O1 Cd1 O2 72.16(14)
O4 Cd1 O2 143.64(13)
O3 Cd1 O2 145.60(13)
Cl4 Cd2 Cl3 106.09(7)
Cl4 Cd2 Cl6 123.18(8)
Cl3 Cd2 Cl6 107.94(8)
Cl4 Cd2 Cl5 108.98(8)
Cl3 Cd2 Cl5 107.49(9)
Cl6 Cd2 Cl5 102.34(8)
C16 O1 Cd1 117.6(4)
C8 O2 Cd1 115.0(4)
C20 O3 Cd1 117.4(3)
C10 O4 Cd1 120.5(4)
C11 O5 Cd1 120.2(4)
C27 N1 C17 112.7(5)
C27 N1 C15 122.0(5)
C17 N1 C15 125.2(5)
C11 N2 C22 112.9(5)
C11 N2 C28 121.9(5)
C22 N2 C28 124.8(5)
C12 N3 C5 112.8(5)
C12 N3 C26 122.5(6)
C5 N3 C26 124.4(6)
C20 N4 C24 121.6(5)
C20 N4 C1 112.9(5)
C24 N4 C1 125.2(5)
C8 N5 C21 122.2(6)
C8 N5 C5 112.2(6)
C21 N5 C5 125.6(5)
C11 N6 C24 123.3(5)
C11 N6 C18 112.5(5)
C24 N6 C18 123.7(5)
C10 N7 C29 113.5(5)
C10 N7 C14 121.4(5)
C29 N7 C14 124.8(5)
C8 N8 C4 113.6(5)
C8 N8 C28 122.8(5)
C4 N8 C28 123.3(5)
C23 N9 C18 113.0(5)
C23 N9 C7 122.1(5)
C18 N9 C7 124.9(5)
C13 N10 C29 113.3(5)
C13 N10 C15 121.7(6)
C29 N10 C15 124.4(5)
C10 N11 C6 121.9(5)
C10 N11 C30 112.7(5)
C6 N11 C30 125.3(5)
C16 N12 C6 122.4(5)
C16 N12 C3 112.4(5)
C6 N12 C3 124.7(5)
C9 N13 C3 112.9(5)
C9 N13 C2 122.9(6)
C3 N13 C2 124.1(6)
C13 N14 C30 112.7(5)
C13 N14 C2 123.1(5)
C30 N14 C2 124.2(5)
C12 N15 C19 123.8(6)
C12 N15 C4 111.6(5)
C19 N15 C4 123.1(5)
C16 N16 C21 122.4(5)
C16 N16 C25 112.9(5)
C21 N16 C25 124.6(5)
C23 N17 C22 112.0(5)
C23 N17 C19 121.0(5)
C22 N17 C19 126.1(5)
C20 N18 C14 122.5(6)
C20 N18 C17 112.2(5)
C14 N18 C17 124.8(5)
C27 N19 C7 122.1(5)
C27 N19 C1 112.8(5)
C7 N19 C1 124.3(5)
C9 N20 C26 123.0(6)
C9 N20 C25 112.0(5)
C26 N20 C25 125.0(6)
N4 C1 N19 115.0(5)
N4 C1 C17 103.0(5)
N19 C1 C17 102.4(5)
N14 C2 N13 114.7(5)
N13 C3 N12 114.2(5)
N13 C3 C25 103.6(5)
N12 C3 C25 102.7(5)
N8 C4 N15 114.8(5)
N8 C4 C5 102.9(5)
N15 C4 C5 103.2(5)
N5 C5 N3 114.4(5)
N5 C5 C4 103.2(5)
N3 C5 C4 102.9(5)
N11 C6 N12 112.5(5)
N19 C7 N9 114.0(5)
O2 C8 N8 127.2(6)
O2 C8 N5 124.8(6)
N8 C8 N5 107.9(6)
O10 C9 N13 126.0(6)
O10 C9 N20 125.3(6)
N13 C9 N20 108.7(6)
O4 C10 N7 126.6(6)
O4 C10 N11 125.6(6)
N7 C10 N11 107.7(5)
O5 C11 N6 125.7(6)
O5 C11 N2 124.9(6)
N6 C11 N2 109.3(6)
O9 C12 N3 126.0(5)
O9 C12 N15 124.6(6)
N3 C12 N15 109.4(5)
O6 C13 N10 126.3(6)
O6 C13 N14 125.1(6)
N10 C13 N14 108.4(5)
N18 C14 N7 114.6(5)
N10 C15 N1 114.2(5)
O1 C16 N16 125.5(6)
O1 C16 N12 125.7(6)
N16 C16 N12 108.8(5)
N1 C17 N18 113.4(5)
N1 C17 C1 103.9(5)
N18 C17 C1 103.0(5)
N9 C18 N6 115.1(5)
N9 C18 C22 103.3(5)
N6 C18 C22 102.5(5)
N17 C19 N15 114.3(5)
O3 C20 N18 125.4(6)
O3 C20 N4 125.8(6)
N18 C20 N4 108.7(6)
N5 C21 N16 115.8(5)
N2 C22 N17 116.2(5)
N2 C22 C18 102.8(5)
N17 C22 C18 103.2(5)
O8 C23 N9 127.2(6)
O8 C23 N17 124.3(6)
N9 C23 N17 108.3(5)
N4 C24 N6 114.2(5)
N16 C25 N20 115.6(5)
N16 C25 C3 103.2(5)
N20 C25 C3 102.7(5)
N20 C26 N3 114.6(5)
O7 C27 N1 126.6(5)
O7 C27 N19 125.3(6)
N1 C27 N19 108.1(5)
N2 C28 N8 113.8(5)
N10 C29 N7 115.5(5)
N10 C29 C30 102.6(5)
N7 C29 C30 103.0(5)
N14 C30 N11 114.1(5)
N14 C30 C29 102.8(5)
N11 C30 C29 102.7(4)

loop_
_geom_bond_atom_site_label_1
_geom_bond_atom_site_label_2
_geom_bond_distance
Cd1 Cl2 2.4067(15)
Cd1 Cl1 2.4206(15)
Cd1 O5 2.441(4)
Cd1 O1 2.566(4)
Cd1 O4 2.571(4)
Cd1 O3 2.573(4)
Cd1 O2 2.605(4)
Cd2 Cl4 2.434(2)
Cd2 Cl3 2.4536(18)
Cd2 Cl6 2.456(2)
Cd2 Cl5 2.469(2)
O1 C16 1.227(7)
O2 C8 1.214(8)
O3 C20 1.223(8)
O4 C10 1.208(8)
O5 C11 1.248(8)
O6 C13 1.220(8)
O7 C27 1.230(7)
O8 C23 1.231(8)
O9 C12 1.221(8)
O10 C9 1.233(8)
N1 C27 1.364(8)
N1 C17 1.435(8)
N1 C15 1.458(8)
N2 C11 1.344(8)
N2 C22 1.436(8)
N2 C28 1.450(8)
N3 C12 1.346(9)
N3 C5 1.439(9)
N3 C26 1.468(7)
N4 C20 1.358(8)
N4 C24 1.442(8)
N4 C1 1.443(8)
N5 C8 1.385(8)
N5 C21 1.427(9)
N5 C5 1.437(9)
N6 C11 1.333(8)
N6 C24 1.448(8)
N6 C18 1.455(8)
N7 C10 1.366(8)
N7 C29 1.443(8)
N7 C14 1.448(7)
N8 C8 1.339(9)
N8 C4 1.439(8)
N8 C28 1.467(7)
N9 C23 1.347(8)
N9 C18 1.438(8)
N9 C7 1.456(9)
N10 C13 1.349(8)
N10 C29 1.440(9)
N10 C15 1.446(9)
N11 C10 1.377(7)
N11 C6 1.433(8)
N11 C30 1.459(8)
N12 C16 1.361(7)
N12 C6 1.438(8)
N12 C3 1.459(7)
N13 C9 1.348(9)
N13 C3 1.439(8)
N13 C2 1.447(8)
N14 C13 1.363(8)
N14 C30 1.441(8)
N14 C2 1.445(8)
N15 C12 1.358(8)
N15 C19 1.439(8)
N15 C4 1.451(9)
N16 C16 1.345(8)
N16 C21 1.437(8)
N16 C25 1.452(7)
N17 C23 1.380(9)
N17 C22 1.439(7)
N17 C19 1.439(8)
N18 C20 1.357(8)
N18 C14 1.418(8)
N18 C17 1.460(8)
N19 C27 1.365(8)
N19 C7 1.425(9)
N19 C1 1.453(8)
N20 C9 1.367(8)
N20 C26 1.422(9)
N20 C25 1.458(8)
C1 C17 1.553(9)
C3 C25 1.547(9)
C4 C5 1.551(9)
C18 C22 1.550(9)
C29 C30 1.566(8)
C31 O7W 1.374(16)
C32 O8W 1.615(18)
